data_7114752
loop_
_publ_author_name
'Matsuda, Kenji'
'Takayama, Kohsuke'
'Irie, Masahiro'

_publ_contact_author
;Dr. Kenji Matsuda
Department of Chemistry and Biochemistry,
Graduate School of Engineering,
Kyushu University, 6-10-1 Hakozaki,
Higashi-ku, Fukuoka 812-8581, Japan
;
_publ_section_title
;
 Single-crystalline photochromism of a linear coordination polymer
 composed of
 1,2-bis[2-methyl-5-(4-pyridyl)-3-thienyl]perfluorocyclopentene and
 bis(hexafluoroacetylacetonato)zinc(ii)
;
_journal_issue 4
_journal_name_full 'Chemical Communications'
_journal_page_first 363
_journal_paper_doi 10.1039/b009352l
_journal_year 2001
_chemical_formula_sum 'C25 H16 F6 N2 S2'
_chemical_formula_weight 522.53
_chemical_name_systematic
;
1,2-bis(5-(4-pyridyl)-2-methyl-3-thienyl)hexafluorocyclopentene
;
_space_group_IT_number 2
_symmetry_cell_setting triclinic
_symmetry_space_group_name_Hall '-P 1'
_symmetry_space_group_name_H-M 'P -1'
_atom_sites_solution_hydrogens geom
_atom_sites_solution_primary direct
_atom_sites_solution_secondary difmap
_audit_creation_method SHELXL-97
_cell_angle_alpha 76.850(2)
_cell_angle_beta 85.771(2)
_cell_angle_gamma 77.020(2)
_cell_formula_units_Z 4
_cell_length_a 11.6091(18)
_cell_length_b 12.899(2)
_cell_length_c 15.818(3)
_cell_measurement_temperature 113(2)
_cell_volume 2247.0(7)
_computing_cell_refinement 'Bruker SMART'
_computing_data_collection 'Bruker SMART'
_computing_data_reduction 'Bruker SHELXTL'
_computing_molecular_graphics 'Bruker SHELXTL'
_computing_publication_material 'Bruker SHELXTL'
_computing_structure_refinement 'SHELXL-97 (Sheldrick, 1997)'
_computing_structure_solution 'SHELXS-97 (Sheldrick, 1990)'
_diffrn_ambient_temperature 113(2)
_diffrn_measured_fraction_theta_full 0.864
_diffrn_measured_fraction_theta_max 0.864
_diffrn_measurement_device_type 'CCD area detector'
_diffrn_measurement_method 'phi and omega scans'
_diffrn_radiation_monochromator graphite
_diffrn_radiation_source 'fine-focus sealed tube'
_diffrn_radiation_type MoK\a
_diffrn_radiation_wavelength 0.71073
_diffrn_reflns_av_R_equivalents 0.0651
_diffrn_reflns_av_sigmaI/netI 0.0702
_diffrn_reflns_limit_h_max 14
_diffrn_reflns_limit_h_min -10
_diffrn_reflns_limit_k_max 16
_diffrn_reflns_limit_k_min -16
_diffrn_reflns_limit_l_max 20
_diffrn_reflns_limit_l_min -14
_diffrn_reflns_number 13003
_diffrn_reflns_theta_full 27.54
_diffrn_reflns_theta_max 27.54
_diffrn_reflns_theta_min 1.32
_exptl_absorpt_coefficient_mu 0.304
_exptl_absorpt_correction_type none
_exptl_crystal_colour 'pale yellow'
_exptl_crystal_density_diffrn 1.544
_exptl_crystal_density_method 'not measured'
_exptl_crystal_description rhombus
_exptl_crystal_F_000 2128
_exptl_crystal_size_max 0.7
_exptl_crystal_size_mid 0.5
_exptl_crystal_size_min 0.2
_refine_diff_density_max 0.698
_refine_diff_density_min -0.458
_refine_diff_density_rms 0.087
_refine_ls_extinction_method none
_refine_ls_goodness_of_fit_ref 0.984
_refine_ls_hydrogen_treatment mixed
_refine_ls_matrix_type full
_refine_ls_number_parameters 635
_refine_ls_number_reflns 8955
_refine_ls_number_restraints 0
_refine_ls_restrained_S_all 0.984
_refine_ls_R_factor_all 0.0729
_refine_ls_R_factor_gt 0.0554
_refine_ls_shift/su_max 0.000
_refine_ls_shift/su_mean 0.000
_refine_ls_structure_factor_coef Fsqd
_refine_ls_weighting_details 'calc w=1/[\s^2^(Fo^2^)+(0.1015P)^2^+0.0000P] where P=(Fo^2^+2Fc^2^)/3'
_refine_ls_weighting_scheme calc
_refine_ls_wR_factor_gt 0.1421
_refine_ls_wR_factor_ref 0.1535
_reflns_number_gt 6778
_reflns_number_total 8955
_reflns_threshold_expression >2sigma(I)
_cod_data_source_file b009352l.txt
_cod_data_source_block 1a
_cod_depositor_comments
;
The following automatic conversions were performed:

'_symmetry_cell_setting' value 'Triclinic' changed to 'triclinic'
according to
/usr/data/users/saulius/automatic-downloads/retrospective/RSC/lib/dictionaries/cif_core.dic
dictionary named 'cif_core.dic' version 2.4.2 from 2011-04-26.

Automatic conversion script
Id: cif_fix_values 2281 2013-09-26 08:29:07Z andrius 
;
_cod_original_cell_volume 2247.0(6)
_cod_original_sg_symbol_H-M P-1
_cod_database_code 7114752

loop_
_symmetry_equiv_pos_as_xyz
'x, y, z'
'-x, -y, -z'

loop_
_atom_site_label
_atom_site_type_symbol
_atom_site_fract_x
_atom_site_fract_y
_atom_site_fract_z
_atom_site_U_iso_or_equiv
_atom_site_adp_type
_atom_site_occupancy
_atom_site_symmetry_multiplicity
_atom_site_calc_flag
_atom_site_refinement_flags
S2 S 0.37077(6) 0.42160(5) 0.10544(4) 0.02374(16) Uani 1 1 d .
S1 S 0.09927(6) 0.41004(5) 0.41925(4) 0.02841(17) Uani 1 1 d .
F1 F -0.06500(14) 0.81321(13) 0.25544(12) 0.0372(4) Uani 1 1 d .
F5 F 0.20482(17) 0.82771(13) 0.05479(10) 0.0402(4) Uani 1 1 d .
F6 F 0.30917(14) 0.83020(13) 0.16089(12) 0.0373(4) Uani 1 1 d .
F2 F 0.07904(18) 0.81586(14) 0.33311(11) 0.0451(5) Uani 1 1 d .
C21 C 0.5981(2) 0.4564(2) 0.12057(16) 0.0228(5) Uani 1 1 d .
F3 F 0.01759(17) 0.91936(18) 0.11976(13) 0.0630(7) Uani 1 1 d .
C6 C 0.0538(2) 0.7968(2) 0.25588(17) 0.0255(5) Uani 1 1 d .
F4 F 0.1290(2) 0.95962(16) 0.20550(16) 0.0644(7) Uani 1 1 d .
N2 N 0.8464(2) 0.38598(19) 0.10784(16) 0.0314(5) Uani 1 1 d .
C11 C 0.2826(2) 0.59933(19) 0.15400(16) 0.0211(5) Uani 1 1 d .
C13 C 0.4686(2) 0.4952(2) 0.12708(16) 0.0223(5) Uani 1 1 d .
C5 C 0.1171(2) 0.6846(2) 0.24636(17) 0.0224(5) Uani 1 1 d .
C15 C 0.1264(2) 0.4980(2) 0.12289(19) 0.0290(6) Uani 1 1 d .
H15A H 0.1055 0.4482 0.1755 0.043 Uiso 1 1 calc R
H15B H 0.1240 0.4666 0.0723 0.043 Uiso 1 1 calc R
H15C H 0.0699 0.5682 0.1158 0.043 Uiso 1 1 calc R
C3 C -0.0302(2) 0.5733(2) 0.32308(17) 0.0244(5) Uani 1 1 d .
H3 H -0.0967 0.6236 0.2956 0.029 Uiso 1 1 calc R
C10 C 0.2483(2) 0.51479(19) 0.13058(16) 0.0228(5) Uani 1 1 d .
C4 C -0.0393(2) 0.4800(2) 0.38235(17) 0.0262(6) Uani 1 1 d .
C1 C 0.1687(2) 0.5050(2) 0.35418(17) 0.0255(6) Uani 1 1 d .
C9 C 0.2011(2) 0.6897(2) 0.18344(16) 0.0218(5) Uani 1 1 d .
C12 C 0.4081(2) 0.5886(2) 0.15051(16) 0.0232(5) Uani 1 1 d .
H12 H 0.4457 0.6414 0.1632 0.028 Uiso 1 1 calc R
C2 C 0.0872(2) 0.5884(2) 0.30620(16) 0.0223(5) Uani 1 1 d .
C14 C 0.3000(3) 0.4901(2) 0.35833(19) 0.0325(6) Uani 1 1 d .
H14A H 0.3387 0.4497 0.3148 0.049 Uiso 1 1 calc R
H14B H 0.3263 0.4493 0.4163 0.049 Uiso 1 1 calc R
H14C H 0.3210 0.5616 0.3466 0.049 Uiso 1 1 calc R
C16 C -0.1464(3) 0.4401(2) 0.41605(18) 0.0311(6) Uani 1 1 d .
C25 C 0.6499(2) 0.3665(2) 0.08585(17) 0.0270(6) Uani 1 1 d .
H25 H 0.6020 0.3267 0.0656 0.032 Uiso 1 1 calc R
C23 C 0.7958(3) 0.4717(2) 0.1420(2) 0.0346(7) Uani 1 1 d .
H23 H 0.8463 0.5093 0.1619 0.042 Uiso 1 1 calc R
C8 C 0.2074(2) 0.8058(2) 0.14281(16) 0.0235(5) Uani 1 1 d .
C22 C 0.6746(2) 0.5091(2) 0.1503(2) 0.0317(6) Uani 1 1 d .
H22 H 0.6441 0.5699 0.1759 0.038 Uiso 1 1 calc R
C24 C 0.7716(3) 0.3356(2) 0.08110(18) 0.0297(6) Uani 1 1 d .
H24 H 0.8047 0.2740 0.0571 0.036 Uiso 1 1 calc R
N1 N -0.3544(3) 0.3691(3) 0.4825(2) 0.0536(8) Uani 1 1 d .
C17 C -0.2582(3) 0.5012(3) 0.3897(2) 0.0391(7) Uani 1 1 d .
H17 H -0.2662 0.5683 0.3482 0.047 Uiso 1 1 calc R
C7 C 0.1007(3) 0.8767(2) 0.1810(2) 0.0322(6) Uani 1 1 d .
C20 C -0.1426(3) 0.3424(3) 0.4757(2) 0.0397(7) Uani 1 1 d .
H20 H -0.0688 0.2970 0.4951 0.048 Uiso 1 1 calc R
C18 C -0.3572(3) 0.4624(3) 0.4251(3) 0.0510(9) Uani 1 1 d .
H18 H -0.4325 0.5057 0.4070 0.061 Uiso 1 1 calc R
C19 C -0.2482(4) 0.3112(3) 0.5070(2) 0.0486(9) Uani 1 1 d .
H19 H -0.2435 0.2443 0.5483 0.058 Uiso 1 1 calc R
S4 S 0.75434(6) 0.23678(5) 0.30981(5) 0.02658(16) Uani 1 1 d .
S3 S 0.54990(6) 0.11850(5) 0.04127(4) 0.02329(16) Uani 1 1 d .
F7 F 0.38720(14) -0.13021(14) 0.31578(10) 0.0330(4) Uani 1 1 d .
F8 F 0.55411(16) -0.22431(13) 0.27658(11) 0.0383(4) Uani 1 1 d .
F10 F 0.57701(16) -0.29357(13) 0.44202(12) 0.0397(4) Uani 1 1 d .
F9 F 0.45240(14) -0.15076(14) 0.46948(10) 0.0344(4) Uani 1 1 d .
F12 F 0.74970(16) -0.19744(16) 0.41656(16) 0.0628(7) Uani 1 1 d .
F11 F 0.6402(2) -0.09689(19) 0.49821(12) 0.0641(7) Uani 1 1 d .
C26 C 0.6124(2) 0.04857(19) 0.13883(16) 0.0215(5) Uani 1 1 d .
C35 C 0.6463(2) 0.1630(2) 0.31683(17) 0.0238(5) Uani 1 1 d .
C46 C 0.9895(2) 0.1267(2) 0.34016(17) 0.0244(5) Uani 1 1 d .
C41 C 0.3072(2) 0.1655(2) 0.02436(17) 0.0233(5) Uani 1 1 d .
C27 C 0.5268(2) 0.0208(2) 0.19967(16) 0.0215(5) Uani 1 1 d .
N4 N 1.2326(2) 0.1288(2) 0.33976(16) 0.0325(5) Uani 1 1 d .
C38 C 0.8652(2) 0.1213(2) 0.33798(17) 0.0240(5) Uani 1 1 d .
C36 C 0.6946(2) 0.0530(2) 0.33909(16) 0.0233(5) Uani 1 1 d .
C30 C 0.5541(2) -0.0443(2) 0.28783(16) 0.0222(5) Uani 1 1 d .
C28 C 0.4100(2) 0.0579(2) 0.16590(17) 0.0231(5) Uani 1 1 d .
H28 H 0.3409 0.0453 0.1991 0.028 Uiso 1 1 calc R
N3 N 0.1153(2) 0.2711(2) -0.08617(17) 0.0384(6) Uani 1 1 d .
C39 C 0.7443(2) 0.0240(2) 0.14542(18) 0.0268(6) Uani 1 1 d .
H39A H 0.7680 0.0821 0.1660 0.040 Uiso 1 1 calc R
H39B H 0.7809 0.0196 0.0882 0.040 Uiso 1 1 calc R
H39C H 0.7702 -0.0456 0.1864 0.040 Uiso 1 1 calc R
C34 C 0.6283(2) -0.0327(2) 0.34521(17) 0.0238(5) Uani 1 1 d .
C32 C 0.5432(2) -0.1849(2) 0.41709(18) 0.0268(6) Uani 1 1 d .
C44 C 0.2248(3) 0.2425(2) -0.11646(19) 0.0315(6) Uani 1 1 d .
H44 H 0.2371 0.2576 -0.1777 0.038 Uiso 1 1 calc R
C45 C 0.3224(2) 0.1923(2) -0.06573(17) 0.0267(6) Uani 1 1 d .
H45 H 0.3988 0.1763 -0.0919 0.032 Uiso 1 1 calc R
C37 C 0.8189(2) 0.0300(2) 0.35332(16) 0.0237(5) Uani 1 1 d .
H37 H 0.8648 -0.0416 0.3716 0.028 Uiso 1 1 calc R
C47 C 1.0690(2) 0.0434(2) 0.39220(17) 0.0269(6) Uani 1 1 d .
H47 H 1.0423 -0.0162 0.4291 0.032 Uiso 1 1 calc R
C40 C 0.5196(2) 0.2203(2) 0.3020(2) 0.0329(6) Uani 1 1 d .
H40A H 0.5037 0.2365 0.2399 0.049 Uiso 1 1 calc R
H40B H 0.5043 0.2884 0.3226 0.049 Uiso 1 1 calc R
H40C H 0.4679 0.1734 0.3340 0.049 Uiso 1 1 calc R
C48 C 1.1879(2) 0.0483(2) 0.38957(19) 0.0317(6) Uani 1 1 d .
H48 H 1.2404 -0.0093 0.4255 0.038 Uiso 1 1 calc R
C49 C 1.1559(3) 0.2092(2) 0.29124(19) 0.0325(6) Uani 1 1 d .
H49 H 1.1855 0.2683 0.2562 0.039 Uiso 1 1 calc R
C42 C 0.1930(3) 0.1932(3) 0.0569(2) 0.0381(7) Uani 1 1 d .
H42 H 0.1770 0.1764 0.1177 0.046 Uiso 1 1 calc R
C33 C 0.6441(3) -0.1272(2) 0.42153(19) 0.0342(7) Uani 1 1 d .
C43 C 0.1020(3) 0.2460(3) -0.0002(2) 0.0461(8) Uani 1 1 d .
H43 H 0.0248 0.2656 0.0238 0.055 Uiso 1 1 calc R
C50 C 1.0355(2) 0.2123(2) 0.28855(18) 0.0298(6) Uani 1 1 d .
H50 H 0.9853 0.2716 0.2523 0.036 Uiso 1 1 calc R
C29 C 0.4078(2) 0.1131(2) 0.08151(17) 0.0232(5) Uani 1 1 d .
C31 C 0.5057(2) -0.1459(2) 0.32187(18) 0.0263(6) Uani 1 1 d .

loop_
_atom_site_aniso_label
_atom_site_aniso_U_11
_atom_site_aniso_U_22
_atom_site_aniso_U_33
_atom_site_aniso_U_23
_atom_site_aniso_U_13
_atom_site_aniso_U_12
S2 0.0202(3) 0.0222(3) 0.0267(3) -0.0032(2) -0.0022(3) -0.0018(2)
S1 0.0324(4) 0.0248(3) 0.0232(3) 0.0010(3) -0.0008(3) -0.0025(3)
F1 0.0192(8) 0.0301(8) 0.0513(11) 0.0027(7) 0.0047(7) 0.0044(7)
F5 0.0610(12) 0.0317(8) 0.0246(9) 0.0006(7) -0.0014(8) -0.0098(8)
F6 0.0249(9) 0.0323(8) 0.0568(11) -0.0108(8) -0.0014(8) -0.0092(7)
F2 0.0650(13) 0.0336(9) 0.0330(10) -0.0101(8) -0.0083(9) 0.0021(9)
C21 0.0220(13) 0.0234(11) 0.0191(12) 0.0008(10) 0.0009(10) -0.0027(10)
F3 0.0291(10) 0.0711(14) 0.0539(13) 0.0328(10) 0.0039(9) 0.0130(10)
C6 0.0179(13) 0.0276(12) 0.0265(14) -0.0039(10) 0.0001(11) 0.0023(10)
F4 0.0731(16) 0.0408(11) 0.0895(17) -0.0355(11) 0.0441(13) -0.0262(10)
N2 0.0208(12) 0.0326(12) 0.0358(13) -0.0027(10) 0.0039(10) -0.0013(10)
C11 0.0181(12) 0.0221(11) 0.0195(12) -0.0003(9) -0.0011(10) -0.0007(10)
C13 0.0198(13) 0.0233(12) 0.0215(13) -0.0004(10) -0.0030(10) -0.0038(10)
C5 0.0170(12) 0.0228(12) 0.0245(13) -0.0015(10) -0.0049(10) -0.0007(10)
C15 0.0202(14) 0.0285(13) 0.0354(16) -0.0030(11) -0.0038(11) -0.0024(11)
C3 0.0202(13) 0.0281(12) 0.0220(13) -0.0028(10) 0.0012(10) -0.0027(10)
C10 0.0215(13) 0.0217(11) 0.0204(12) 0.0013(9) -0.0009(10) -0.0008(10)
C4 0.0262(14) 0.0291(13) 0.0222(13) -0.0057(10) 0.0014(11) -0.0042(11)
C1 0.0272(14) 0.0259(12) 0.0204(13) -0.0035(10) -0.0009(11) -0.0011(11)
C9 0.0176(13) 0.0243(12) 0.0216(13) -0.0017(10) -0.0022(10) -0.0030(10)
C12 0.0189(13) 0.0253(12) 0.0235(13) -0.0029(10) 0.0005(10) -0.0037(10)
C2 0.0189(13) 0.0233(12) 0.0212(13) -0.0025(10) 0.0002(10) 0.0002(10)
C14 0.0260(15) 0.0358(14) 0.0284(15) 0.0003(12) -0.0052(12) 0.0020(12)
C16 0.0368(17) 0.0338(14) 0.0269(14) -0.0114(12) 0.0088(12) -0.0148(13)
C25 0.0250(14) 0.0278(13) 0.0271(14) -0.0063(11) -0.0002(11) -0.0032(11)
C23 0.0223(14) 0.0322(14) 0.0486(19) -0.0080(13) -0.0028(13) -0.0043(12)
C8 0.0218(13) 0.0279(13) 0.0198(13) -0.0021(10) -0.0012(10) -0.0059(10)
C22 0.0228(14) 0.0267(13) 0.0448(17) -0.0106(12) -0.0003(13) -0.0014(11)
C24 0.0286(15) 0.0297(13) 0.0263(14) -0.0068(11) 0.0052(12) 0.0018(11)
N1 0.054(2) 0.0552(18) 0.063(2) -0.0261(16) 0.0295(16) -0.0317(16)
C17 0.0287(16) 0.0372(15) 0.052(2) -0.0135(14) 0.0130(14) -0.0096(13)
C7 0.0279(15) 0.0235(13) 0.0387(16) -0.0003(12) 0.0027(13) -0.0003(11)
C20 0.052(2) 0.0426(16) 0.0290(15) -0.0034(13) 0.0038(14) -0.0248(15)
C18 0.0347(19) 0.0502(19) 0.074(3) -0.0233(19) 0.0192(17) -0.0179(16)
C19 0.064(3) 0.0524(19) 0.0381(18) -0.0090(15) 0.0149(17) -0.0356(19)
S4 0.0217(3) 0.0242(3) 0.0322(4) -0.0035(3) -0.0022(3) -0.0036(3)
S3 0.0183(3) 0.0275(3) 0.0205(3) 0.0008(2) -0.0009(2) -0.0035(2)
F7 0.0222(8) 0.0426(9) 0.0324(9) 0.0031(7) -0.0025(7) -0.0137(7)
F8 0.0467(11) 0.0321(8) 0.0370(10) -0.0090(7) 0.0076(8) -0.0115(8)
F10 0.0374(10) 0.0255(8) 0.0470(11) 0.0104(7) -0.0038(8) -0.0052(7)
F9 0.0313(9) 0.0413(9) 0.0269(9) -0.0019(7) 0.0029(7) -0.0066(7)
F12 0.0236(10) 0.0447(11) 0.0961(17) 0.0354(11) -0.0160(10) -0.0043(8)
F11 0.0971(17) 0.0841(15) 0.0233(9) 0.0123(10) -0.0189(10) -0.0635(14)
C26 0.0170(12) 0.0220(11) 0.0219(13) 0.0005(10) -0.0027(10) -0.0012(10)
C35 0.0198(13) 0.0276(12) 0.0236(13) -0.0038(10) -0.0018(10) -0.0059(10)
C46 0.0196(13) 0.0295(13) 0.0241(13) -0.0090(11) -0.0009(10) -0.0018(10)
C41 0.0177(13) 0.0233(12) 0.0279(14) -0.0051(10) -0.0070(11) -0.0007(10)
C27 0.0178(12) 0.0232(11) 0.0218(13) -0.0018(10) -0.0036(10) -0.0031(10)
N4 0.0216(12) 0.0460(14) 0.0307(13) -0.0096(11) 0.0006(10) -0.0079(11)
C38 0.0190(13) 0.0280(12) 0.0234(13) -0.0055(10) -0.0024(10) -0.0012(10)
C36 0.0198(13) 0.0276(12) 0.0201(13) -0.0004(10) -0.0027(10) -0.0043(10)
C30 0.0162(12) 0.0242(12) 0.0223(13) -0.0004(10) 0.0019(10) -0.0019(10)
C28 0.0159(12) 0.0268(12) 0.0262(13) -0.0047(10) 0.0016(10) -0.0051(10)
N3 0.0272(14) 0.0407(14) 0.0410(15) -0.0062(12) -0.0098(11) 0.0059(11)
C39 0.0154(13) 0.0331(13) 0.0257(14) 0.0024(11) 0.0001(10) -0.0013(11)
C34 0.0186(13) 0.0230(12) 0.0254(13) 0.0009(10) -0.0018(11) -0.0011(10)
C32 0.0230(14) 0.0236(12) 0.0287(14) 0.0039(10) -0.0013(11) -0.0041(11)
C44 0.0306(16) 0.0318(14) 0.0291(15) -0.0004(11) -0.0117(12) -0.0031(12)
C45 0.0213(14) 0.0297(13) 0.0266(14) -0.0036(11) -0.0040(11) -0.0016(11)
C37 0.0204(13) 0.0251(12) 0.0233(13) -0.0034(10) -0.0047(10) -0.0009(10)
C47 0.0203(13) 0.0332(13) 0.0260(14) -0.0049(11) -0.0003(11) -0.0049(11)
C40 0.0219(14) 0.0277(13) 0.0439(17) -0.0015(12) -0.0032(12) -0.0003(11)
C48 0.0196(14) 0.0418(15) 0.0323(15) -0.0092(13) -0.0021(12) -0.0020(12)
C49 0.0295(16) 0.0407(15) 0.0296(15) -0.0067(12) 0.0006(12) -0.0136(13)
C42 0.0245(15) 0.0562(19) 0.0290(15) -0.0092(14) -0.0012(12) 0.0011(14)
C33 0.0297(16) 0.0369(15) 0.0322(16) 0.0082(12) -0.0117(13) -0.0119(13)
C43 0.0199(15) 0.063(2) 0.048(2) -0.0121(17) -0.0029(14) 0.0067(15)
C50 0.0255(14) 0.0344(14) 0.0284(14) -0.0032(11) -0.0026(11) -0.0072(12)
C29 0.0181(13) 0.0261(12) 0.0243(13) -0.0062(10) -0.0012(10) -0.0016(10)
C31 0.0217(13) 0.0269(12) 0.0283(14) -0.0020(11) -0.0005(11) -0.0051(11)

loop_
_atom_type_symbol
_atom_type_description
_atom_type_scat_dispersion_real
_atom_type_scat_dispersion_imag
_atom_type_scat_source
C C 0.0033 0.0016 'International Tables Vol C Tables 4.2.6.8 and 6.1.1.4'
H H 0.0000 0.0000 'International Tables Vol C Tables 4.2.6.8 and 6.1.1.4'
N N 0.0061 0.0033 'International Tables Vol C Tables 4.2.6.8 and 6.1.1.4'
F F 0.0171 0.0103 'International Tables Vol C Tables 4.2.6.8 and 6.1.1.4'
S S 0.1246 0.1234 'International Tables Vol C Tables 4.2.6.8 and 6.1.1.4'

loop_
_geom_angle_atom_site_label_1
_geom_angle_atom_site_label_2
_geom_angle_atom_site_label_3
_geom_angle
C10 S2 C13 93.01(12)
C1 S1 C4 93.03(13)
C25 C21 C22 116.9(2)
C25 C21 C13 122.5(2)
C22 C21 C13 120.6(2)
F1 C6 F2 105.4(2)
F1 C6 C5 114.0(2)
F2 C6 C5 110.8(2)
F1 C6 C7 111.4(2)
F2 C6 C7 109.3(2)
C5 C6 C7 106.0(2)
C24 N2 C23 115.5(2)
C10 C11 C12 113.0(2)
C10 C11 C9 124.5(2)
C12 C11 C9 122.5(2)
C12 C13 C21 127.7(2)
C12 C13 S2 110.19(19)
C21 C13 S2 122.09(19)
C9 C5 C2 129.3(2)
C9 C5 C6 111.0(2)
C2 C5 C6 119.6(2)
C4 C3 C2 114.1(2)
C11 C10 C15 129.3(2)
C11 C10 S2 110.3(2)
C15 C10 S2 120.36(19)
C3 C4 C16 128.6(3)
C3 C4 S1 109.9(2)
C16 C4 S1 121.5(2)
C2 C1 C14 130.1(2)
C2 C1 S1 110.5(2)
C14 C1 S1 119.34(19)
C5 C9 C11 128.3(2)
C5 C9 C8 111.5(2)
C11 C9 C8 120.3(2)
C13 C12 C11 113.5(2)
C1 C2 C3 112.4(2)
C1 C2 C5 124.3(2)
C3 C2 C5 123.2(2)
C20 C16 C17 116.8(3)
C20 C16 C4 122.5(3)
C17 C16 C4 120.7(3)
C24 C25 C21 119.2(3)
N2 C23 C22 124.4(3)
F6 C8 F5 105.0(2)
F6 C8 C9 112.3(2)
F5 C8 C9 112.7(2)
F6 C8 C7 110.2(2)
F5 C8 C7 111.2(2)
C9 C8 C7 105.6(2)
C23 C22 C21 119.2(3)
N2 C24 C25 124.8(2)
C19 N1 C18 116.2(3)
C18 C17 C16 118.9(3)
F4 C7 F3 107.2(2)
F4 C7 C6 113.6(2)
F3 C7 C6 109.8(2)
F4 C7 C8 112.5(2)
F3 C7 C8 109.2(2)
C6 C7 C8 104.6(2)
C16 C20 C19 119.4(3)
N1 C18 C17 124.7(4)
N1 C19 C20 124.0(3)
C35 S4 C38 93.24(13)
C26 S3 C29 92.65(12)
C27 C26 C39 130.3(2)
C27 C26 S3 110.83(19)
C39 C26 S3 118.83(18)
C36 C35 C40 129.3(2)
C36 C35 S4 110.42(19)
C40 C35 S4 120.27(19)
C47 C46 C50 116.9(2)
C47 C46 C38 120.8(2)
C50 C46 C38 122.3(2)
C42 C41 C45 116.5(2)
C42 C41 C29 122.0(3)
C45 C41 C29 121.5(2)
C26 C27 C28 112.5(2)
C26 C27 C30 123.2(2)
C28 C27 C30 124.3(2)
C48 N4 C49 116.3(2)
C37 C38 C46 127.6(2)
C37 C38 S4 110.1(2)
C46 C38 S4 122.3(2)
C35 C36 C37 112.7(2)
C35 C36 C34 124.5(2)
C37 C36 C34 122.7(2)
C34 C30 C27 128.9(2)
C34 C30 C31 110.6(2)
C27 C30 C31 120.2(2)
C29 C28 C27 113.3(2)
C44 N3 C43 115.3(3)
C30 C34 C36 129.2(2)
C30 C34 C33 110.9(2)
C36 C34 C33 119.9(2)
F10 C32 F9 108.2(2)
F10 C32 C33 112.3(2)
F9 C32 C33 109.6(2)
F10 C32 C31 113.4(2)
F9 C32 C31 109.6(2)
C33 C32 C31 103.8(2)
N3 C44 C45 125.0(3)
C44 C45 C41 119.1(3)
C38 C37 C36 113.4(2)
C48 C47 C46 119.4(3)
N4 C48 C47 124.1(3)
N4 C49 C50 124.4(3)
C41 C42 C43 119.4(3)
F11 C33 F12 106.9(2)
F11 C33 C34 113.1(2)
F12 C33 C34 111.4(2)
F11 C33 C32 110.7(2)
F12 C33 C32 109.4(2)
C34 C33 C32 105.4(2)
N3 C43 C42 124.6(3)
C49 C50 C46 119.0(3)
C28 C29 C41 130.2(2)
C28 C29 S3 110.73(19)
C41 C29 S3 119.1(2)
F7 C31 F8 106.2(2)
F7 C31 C30 114.2(2)
F8 C31 C30 110.6(2)
F7 C31 C32 111.1(2)
F8 C31 C32 109.9(2)
C30 C31 C32 105.0(2)

loop_
_geom_bond_atom_site_label_1
_geom_bond_atom_site_label_2
_geom_bond_distance
S2 C10 1.729(3)
S2 C13 1.731(3)
S1 C1 1.720(3)
S1 C4 1.729(3)
F1 C6 1.348(3)
F5 C8 1.357(3)
F6 C8 1.354(3)
F2 C6 1.364(3)
C21 C25 1.391(4)
C21 C22 1.397(4)
C21 C13 1.478(4)
F3 C7 1.352(4)
C6 C5 1.504(3)
C6 C7 1.537(4)
F4 C7 1.330(3)
N2 C24 1.337(4)
N2 C23 1.339(4)
C11 C10 1.373(4)
C11 C12 1.430(3)
C11 C9 1.469(3)
C13 C12 1.367(3)
C5 C9 1.343(4)
C5 C2 1.471(3)
C15 C10 1.497(4)
C3 C4 1.367(4)
C3 C2 1.418(4)
C4 C16 1.469(4)
C1 C2 1.381(4)
C1 C14 1.497(4)
C9 C8 1.505(3)
C16 C20 1.386(4)
C16 C17 1.396(4)
C25 C24 1.381(4)
C23 C22 1.388(4)
C8 C7 1.539(4)
N1 C19 1.324(5)
N1 C18 1.328(5)
C17 C18 1.387(4)
C20 C19 1.397(5)
S4 C35 1.721(3)
S4 C38 1.730(3)
S3 C26 1.720(3)
S3 C29 1.734(3)
F7 C31 1.352(3)
F8 C31 1.366(3)
F10 C32 1.341(3)
F9 C32 1.349(3)
F12 C33 1.360(4)
F11 C33 1.351(4)
C26 C27 1.380(4)
C26 C39 1.499(3)
C35 C36 1.376(4)
C35 C40 1.500(4)
C46 C47 1.396(4)
C46 C50 1.400(4)
C46 C38 1.463(4)
C41 C42 1.386(4)
C41 C45 1.396(4)
C41 C29 1.470(4)
C27 C28 1.432(3)
C27 C30 1.471(3)
N4 C48 1.333(4)
N4 C49 1.335(4)
C38 C37 1.368(4)
C36 C37 1.431(3)
C36 C34 1.465(4)
C30 C34 1.350(4)
C30 C31 1.514(3)
C28 C29 1.361(4)
N3 C44 1.327(4)
N3 C43 1.330(4)
C34 C33 1.496(4)
C32 C33 1.535(4)
C32 C31 1.538(4)
C44 C45 1.384(4)
C47 C48 1.393(4)
C49 C50 1.393(4)
C42 C43 1.391(4)

loop_
_geom_torsion_atom_site_label_1
_geom_torsion_atom_site_label_2
_geom_torsion_atom_site_label_3
_geom_torsion_atom_site_label_4
_geom_torsion
C25 C21 C13 C12 -172.0(3)
C22 C21 C13 C12 8.6(4)
C25 C21 C13 S2 8.7(3)
C22 C21 C13 S2 -170.7(2)
C10 S2 C13 C12 -1.4(2)
C10 S2 C13 C21 178.0(2)
F1 C6 C5 C9 129.5(2)
F2 C6 C5 C9 -111.8(3)
C7 C6 C5 C9 6.7(3)
F1 C6 C5 C2 -54.0(3)
F2 C6 C5 C2 64.7(3)
C7 C6 C5 C2 -176.9(2)
C12 C11 C10 C15 -177.6(2)
C9 C11 C10 C15 4.9(4)
C12 C11 C10 S2 0.6(3)
C9 C11 C10 S2 -176.8(2)
C13 S2 C10 C11 0.4(2)
C13 S2 C10 C15 178.9(2)
C2 C3 C4 C16 178.7(2)
C2 C3 C4 S1 0.8(3)
C1 S1 C4 C3 -0.7(2)
C1 S1 C4 C16 -178.8(2)
C4 S1 C1 C2 0.5(2)
C4 S1 C1 C14 178.7(2)
C2 C5 C9 C11 3.7(5)
C6 C5 C9 C11 179.7(2)
C2 C5 C9 C8 -175.2(2)
C6 C5 C9 C8 0.8(3)
C10 C11 C9 C5 51.7(4)
C12 C11 C9 C5 -125.5(3)
C10 C11 C9 C8 -129.5(3)
C12 C11 C9 C8 53.3(3)
C21 C13 C12 C11 -177.3(2)
S2 C13 C12 C11 2.1(3)
C10 C11 C12 C13 -1.8(3)
C9 C11 C12 C13 175.7(2)
C14 C1 C2 C3 -178.1(3)
S1 C1 C2 C3 -0.2(3)
C14 C1 C2 C5 -0.1(4)
S1 C1 C2 C5 177.8(2)
C4 C3 C2 C1 -0.4(3)
C4 C3 C2 C5 -178.4(2)
C9 C5 C2 C1 49.0(4)
C6 C5 C2 C1 -126.7(3)
C9 C5 C2 C3 -133.2(3)
C6 C5 C2 C3 51.0(4)
C3 C4 C16 C20 179.1(3)
S1 C4 C16 C20 -3.2(4)
C3 C4 C16 C17 -1.9(4)
S1 C4 C16 C17 175.8(2)
C22 C21 C25 C24 -1.2(4)
C13 C21 C25 C24 179.4(2)
C24 N2 C23 C22 -0.2(4)
C5 C9 C8 F6 112.1(3)
C11 C9 C8 F6 -66.8(3)
C5 C9 C8 F5 -129.5(2)
C11 C9 C8 F5 51.5(3)
C5 C9 C8 C7 -8.0(3)
C11 C9 C8 C7 173.1(2)
N2 C23 C22 C21 -0.9(5)
C25 C21 C22 C23 1.5(4)
C13 C21 C22 C23 -179.0(3)
C23 N2 C24 C25 0.6(4)
C21 C25 C24 N2 0.1(4)
C20 C16 C17 C18 1.1(4)
C4 C16 C17 C18 -178.0(3)
F1 C6 C7 F4 101.5(3)
F2 C6 C7 F4 -14.5(3)
C5 C6 C7 F4 -134.0(2)
F1 C6 C7 F3 -18.5(3)
F2 C6 C7 F3 -134.6(2)
C5 C6 C7 F3 106.0(3)
F1 C6 C7 C8 -135.5(2)
F2 C6 C7 C8 108.4(2)
C5 C6 C7 C8 -11.0(3)
F6 C8 C7 F4 13.6(3)
F5 C8 C7 F4 -102.4(3)
C9 C8 C7 F4 135.1(2)
F6 C8 C7 F3 132.5(2)
F5 C8 C7 F3 16.5(3)
C9 C8 C7 F3 -106.0(2)
F6 C8 C7 C6 -110.1(2)
F5 C8 C7 C6 133.9(2)
C9 C8 C7 C6 11.4(3)
C17 C16 C20 C19 -1.0(4)
C4 C16 C20 C19 178.0(3)
C19 N1 C18 C17 0.6(5)
C16 C17 C18 N1 -0.9(5)
C18 N1 C19 C20 -0.5(5)
C16 C20 C19 N1 0.8(5)
C29 S3 C26 C27 0.9(2)
C29 S3 C26 C39 178.9(2)
C38 S4 C35 C36 -0.7(2)
C38 S4 C35 C40 177.5(2)
C39 C26 C27 C28 -178.2(2)
S3 C26 C27 C28 -0.5(3)
C39 C26 C27 C30 -1.0(4)
S3 C26 C27 C30 176.79(19)
C47 C46 C38 C37 -27.3(4)
C50 C46 C38 C37 150.3(3)
C47 C46 C38 S4 155.5(2)
C50 C46 C38 S4 -26.9(3)
C35 S4 C38 C37 -0.9(2)
C35 S4 C38 C46 176.8(2)
C40 C35 C36 C37 -175.9(3)
S4 C35 C36 C37 2.1(3)
C40 C35 C36 C34 6.0(5)
S4 C35 C36 C34 -176.0(2)
C26 C27 C30 C34 47.1(4)
C28 C27 C30 C34 -136.0(3)
C26 C27 C30 C31 -126.5(3)
C28 C27 C30 C31 50.4(3)
C26 C27 C28 C29 -0.4(3)
C30 C27 C28 C29 -177.6(2)
C27 C30 C34 C36 5.9(5)
C31 C30 C34 C36 -180.0(3)
C27 C30 C34 C33 -170.9(3)
C31 C30 C34 C33 3.2(3)
C35 C36 C34 C30 49.0(4)
C37 C36 C34 C30 -129.0(3)
C35 C36 C34 C33 -134.4(3)
C37 C36 C34 C33 47.6(4)
C43 N3 C44 C45 -1.5(5)
N3 C44 C45 C41 2.1(4)
C42 C41 C45 C44 -0.9(4)
C29 C41 C45 C44 -179.4(2)
C46 C38 C37 C36 -175.3(2)
S4 C38 C37 C36 2.3(3)
C35 C36 C37 C38 -2.9(3)
C34 C36 C37 C38 175.3(2)
C50 C46 C47 C48 -0.9(4)
C38 C46 C47 C48 176.8(2)
C49 N4 C48 C47 1.1(4)
C46 C47 C48 N4 0.0(4)
C48 N4 C49 C50 -1.4(4)
C45 C41 C42 C43 -0.7(4)
C29 C41 C42 C43 177.8(3)
C30 C34 C33 F11 -136.4(3)
C36 C34 C33 F11 46.5(4)
C30 C34 C33 F12 103.2(3)
C36 C34 C33 F12 -74.0(3)
C30 C34 C33 C32 -15.3(3)
C36 C34 C33 C32 167.5(2)
F10 C32 C33 F11 -94.1(3)
F9 C32 C33 F11 26.1(3)
C31 C32 C33 F11 143.0(2)
F10 C32 C33 F12 23.5(3)
F9 C32 C33 F12 143.7(2)
C31 C32 C33 F12 -99.4(3)
F10 C32 C33 C34 143.3(2)
F9 C32 C33 C34 -96.5(3)
C31 C32 C33 C34 20.5(3)
C44 N3 C43 C42 -0.3(5)
C41 C42 C43 N3 1.4(6)
N4 C49 C50 C46 0.6(4)
C47 C46 C50 C49 0.6(4)
C38 C46 C50 C49 -177.0(2)
C27 C28 C29 C41 -178.6(2)
C27 C28 C29 S3 1.0(3)
C42 C41 C29 C28 19.3(4)
C45 C41 C29 C28 -162.3(3)
C42 C41 C29 S3 -160.3(2)
C45 C41 C29 S3 18.1(3)
C26 S3 C29 C28 -1.1(2)
C26 S3 C29 C41 178.6(2)
C34 C30 C31 F7 132.1(2)
C27 C30 C31 F7 -53.2(3)
C34 C30 C31 F8 -108.2(3)
C27 C30 C31 F8 66.5(3)
C34 C30 C31 C32 10.2(3)
C27 C30 C31 C32 -175.1(2)
F10 C32 C31 F7 95.4(3)
F9 C32 C31 F7 -25.6(3)
C33 C32 C31 F7 -142.5(2)
F10 C32 C31 F8 -21.7(3)
F9 C32 C31 F8 -142.7(2)
C33 C32 C31 F8 100.3(2)
F10 C32 C31 C30 -140.7(2)
F9 C32 C31 C30 98.4(2)
C33 C32 C31 C30 -18.6(3)
